data_7221782
loop_
_publ_author_name
'Guo, Wei-Si'
'Xin, Xing'
'Zhao, Ke-Long'
'Wen, Li-Rong'
'Li, Ming'

_publ_section_title
;
 Acid/base-controlled chemodivergent synthesis of two differently
 functionalized tetrahydroimidazo[1,2-a]pyridines
;
_journal_name_full 'RSC Adv.'
_journal_paper_doi 10.1039/C5RA13395E
_journal_year 2015
_chemical_formula_moiety 'C34 H28 Cl2 N3 O3'
_chemical_formula_sum 'C34 H28 Cl2 N3 O3'
_chemical_formula_weight 597.49
_chemical_name_systematic
;
?
;
_space_group_IT_number 14
_symmetry_cell_setting monoclinic
_symmetry_space_group_name_Hall '-P 2yn'
_symmetry_space_group_name_H-M 'P 1 21/n 1'
_atom_sites_solution_hydrogens geom
_atom_sites_solution_primary direct
_atom_sites_solution_secondary difmap
_audit_creation_method SHELXL-97
_audit_update_record
;
2012-04-23 deposited with the CCDC.
2015-08-12 downloaded from the CCDC.
;
_cell_angle_alpha 90.00
_cell_angle_beta 100.70(3)
_cell_angle_gamma 90.00
_cell_formula_units_Z 4
_cell_length_a 12.036(2)
_cell_length_b 15.291(3)
_cell_length_c 16.287(3)
_cell_measurement_reflns_used 6235
_cell_measurement_temperature 173(2)
_cell_measurement_theta_max 27.4110
_cell_measurement_theta_min 1.8420
_cell_volume 2945.4(10)
_computing_cell_refinement 'CrystalClear (Rigaku Inc., 2008)'
_computing_data_collection 'CrystalClear (Rigaku Inc., 2008)'
_computing_data_reduction 'CrystalClear (Rigaku Inc., 2008)'
_computing_molecular_graphics
;
Mercury: visualization and analysis of crystal structures, C. F. Macrae,
P. R. Edgington, P. McCabe, E. Pidcock, G. P. Shields, R. Taylor,
M. Towler and J. van de Streek, J. Appl. Cryst., 39, 453-457, 2006.
;
_computing_publication_material 'SHELX-97 (Sheldrick, 2008)'
_computing_structure_refinement 'SHELX-97 (Sheldrick, 2008)'
_computing_structure_solution 'SHELX-97 (Sheldrick, 2008)'
_diffrn_ambient_temperature 173(2)
_diffrn_detector_area_resol_mean 28.5714
_diffrn_measured_fraction_theta_full 0.998
_diffrn_measured_fraction_theta_max 0.998
_diffrn_measurement_device_type 'MM007HF + CCD (Saturn724+)'
_diffrn_measurement_method '\w scans at fixed \c = 45\%'
_diffrn_radiation_monochromator Confocal
_diffrn_radiation_source 'Rotating Anode'
_diffrn_radiation_type MoK\a
_diffrn_radiation_wavelength 0.71073
_diffrn_reflns_av_R_equivalents 0.0768
_diffrn_reflns_av_sigmaI/netI 0.1000
_diffrn_reflns_limit_h_max 14
_diffrn_reflns_limit_h_min -13
_diffrn_reflns_limit_k_max 18
_diffrn_reflns_limit_k_min -16
_diffrn_reflns_limit_l_max 19
_diffrn_reflns_limit_l_min -19
_diffrn_reflns_number 13874
_diffrn_reflns_theta_full 25.00
_diffrn_reflns_theta_max 25.00
_diffrn_reflns_theta_min 1.84
_exptl_absorpt_coefficient_mu 0.261
_exptl_absorpt_correction_T_max 1.0000
_exptl_absorpt_correction_T_min 0.5330
_exptl_absorpt_correction_type multi-scan
_exptl_absorpt_process_details 'CrystalClear (Rigaku Inc., 2008)'
_exptl_crystal_colour Colorless
_exptl_crystal_density_diffrn 1.347
_exptl_crystal_density_method 'not measured'
_exptl_crystal_description Prism
_exptl_crystal_F_000 1244
_exptl_crystal_size_max 0.14
_exptl_crystal_size_mid 0.10
_exptl_crystal_size_min 0.06
_refine_diff_density_max 0.544
_refine_diff_density_min -0.377
_refine_diff_density_rms 0.063
_refine_ls_extinction_method none
_refine_ls_goodness_of_fit_ref 1.116
_refine_ls_hydrogen_treatment constr
_refine_ls_matrix_type full
_refine_ls_number_parameters 399
_refine_ls_number_reflns 5170
_refine_ls_number_restraints 28
_refine_ls_restrained_S_all 1.130
_refine_ls_R_factor_all 0.1867
_refine_ls_R_factor_gt 0.1267
_refine_ls_shift/su_max 0.000
_refine_ls_shift/su_mean 0.000
_refine_ls_structure_factor_coef Fsqd
_refine_ls_weighting_details 'calc w=1/[\s^2^(Fo^2^)+(0.0885P)^2^+6.9335P] where P=(Fo^2^+2Fc^2^)/3'
_refine_ls_weighting_scheme calc
_refine_ls_wR_factor_gt 0.2631
_refine_ls_wR_factor_ref 0.2965
_reflns_number_gt 3229
_reflns_number_total 5170
_reflns_threshold_expression >2sigma(I)
_cod_data_source_file c5ra13395e2.cif
_cod_data_source_block a
_cod_original_cell_volume 2945.3(10)
_cod_original_sg_symbol_H-M P2(1)/n
_cod_database_code 7221782

loop_
_symmetry_equiv_pos_as_xyz
'x, y, z'
'-x+1/2, y+1/2, -z+1/2'
'-x, -y, -z'
'x-1/2, -y-1/2, z-1/2'

loop_
_atom_site_label
_atom_site_type_symbol
_atom_site_fract_x
_atom_site_fract_y
_atom_site_fract_z
_atom_site_U_iso_or_equiv
_atom_site_adp_type
_atom_site_occupancy
_atom_site_symmetry_multiplicity
_atom_site_calc_flag
_atom_site_refinement_flags
_atom_site_disorder_group
Cl1 Cl 0.3801(7) 0.6368(4) 0.2735(5) 0.094(3) Uani 0.306(4) 1 d PDU 1
Cl2 Cl 0.1017(6) 0.2944(5) 0.2323(4) 0.087(2) Uani 0.306(4) 1 d PDU 1
Cl3 Cl 0.3010(3) 0.3099(3) 0.1561(3) 0.1362(18) Uani 0.694(4) 1 d PDU 2
Cl4 Cl 0.2086(3) 0.6203(4) 0.3727(3) 0.160(2) Uani 0.694(4) 1 d PDU 2
O1 O 0.7216(4) 0.7553(3) 0.4922(3) 0.0695(14) Uani 1 1 d . .
O2 O 0.6399(4) 0.2568(3) 0.2368(3) 0.0652(13) Uani 1 1 d . .
O3 O 0.4206(4) 0.4934(3) 0.0951(2) 0.0691(14) Uani 1 1 d . .
N1 N 0.8843(4) 0.3813(3) 0.3134(3) 0.0483(13) Uani 1 1 d . .
H1A H 0.9334 0.3967 0.2840 0.058 Uiso 1 1 d R .
N2 N 0.7509(4) 0.4360(3) 0.2092(3) 0.0446(12) Uani 1 1 d . .
N3 N 0.6420(4) 0.4774(3) 0.0930(3) 0.0551(14) Uani 1 1 d . .
H3A H 0.5809 0.4942 0.0582 0.066 Uiso 1 1 calc R .
C1 C 0.9792(6) 0.3832(5) 0.4574(4) 0.0622(18) Uani 1 1 d . .
H1B H 0.9915 0.4441 0.4522 0.075 Uiso 1 1 calc R .
C2 C 1.0208(6) 0.3408(6) 0.5334(4) 0.074(2) Uani 1 1 d . .
H2A H 1.0616 0.3727 0.5794 0.089 Uiso 1 1 calc R .
C3 C 1.0025(7) 0.2547(7) 0.5404(5) 0.079(2) Uani 1 1 d . .
H3B H 1.0307 0.2258 0.5916 0.095 Uiso 1 1 calc R .
C4 C 0.9448(8) 0.2089(5) 0.4760(5) 0.091(3) Uani 1 1 d . .
H4A H 0.9311 0.1483 0.4828 0.109 Uiso 1 1 calc R .
C5 C 0.9042(7) 0.2496(5) 0.3985(4) 0.074(2) Uani 1 1 d . .
H5 H 0.8659 0.2165 0.3524 0.089 Uiso 1 1 calc R .
C6 C 0.9209(4) 0.3375(4) 0.3909(3) 0.0445(14) Uani 1 1 d . .
C7 C 0.7810(5) 0.3979(4) 0.2868(3) 0.0422(14) Uani 1 1 d . .
C8 C 0.6828(5) 0.3759(4) 0.3308(3) 0.0456(15) Uani 1 1 d . .
H8 H 0.7110 0.3762 0.3926 0.055 Uiso 1 1 calc R .
C9 C 0.6345(5) 0.2854(4) 0.3051(4) 0.0487(15) Uani 1 1 d . .
C10 C 0.5825(5) 0.2325(4) 0.3651(3) 0.0464(15) Uani 1 1 d . .
C11 C 0.6004(7) 0.2492(5) 0.4505(4) 0.069(2) Uani 1 1 d . .
H11 H 0.6452 0.2978 0.4729 0.083 Uiso 1 1 calc R .
C12 C 0.5529(7) 0.1948(6) 0.5033(5) 0.079(2) Uani 1 1 d . .
H12 H 0.5654 0.2060 0.5616 0.095 Uiso 1 1 calc R .
C13 C 0.4885(7) 0.1254(5) 0.4709(5) 0.071(2) Uani 1 1 d . .
H13 H 0.4569 0.0882 0.5073 0.086 Uiso 1 1 calc R .
C14 C 0.4682(6) 0.1083(5) 0.3869(4) 0.0634(19) Uani 1 1 d . .
H14 H 0.4232 0.0596 0.3650 0.076 Uiso 1 1 calc R .
C15 C 0.5144(5) 0.1628(4) 0.3346(4) 0.0547(16) Uani 1 1 d . .
H15 H 0.4988 0.1521 0.2761 0.066 Uiso 1 1 calc R .
C16 C 0.5844(5) 0.4441(4) 0.3093(3) 0.0451(14) Uani 1 1 d . .
H16 H 0.5165 0.4190 0.3280 0.054 Uiso 1 1 calc R .
C17 C 0.6178(5) 0.5277(4) 0.3600(3) 0.0492(15) Uani 1 1 d . .
C18 C 0.6290(6) 0.5294(4) 0.4460(3) 0.0587(18) Uani 1 1 d . .
H18 H 0.6140 0.4771 0.4735 0.070 Uiso 1 1 calc R .
C19 C 0.6612(6) 0.6032(5) 0.4944(4) 0.067(2) Uani 1 1 d . .
H19 H 0.6653 0.6024 0.5532 0.080 Uiso 1 1 calc R .
C20 C 0.6874(6) 0.6789(5) 0.4533(4) 0.0613(18) Uani 1 1 d . .
C21 C 0.6782(6) 0.6784(5) 0.3679(4) 0.0657(19) Uani 1 1 d . .
H21 H 0.6962 0.7296 0.3401 0.079 Uiso 1 1 calc R .
C22 C 0.6427(6) 0.6037(5) 0.3220(4) 0.0636(19) Uani 1 1 d . .
H22 H 0.6356 0.6051 0.2629 0.076 Uiso 1 1 calc R .
C23 C 0.7596(7) 0.7538(5) 0.5799(5) 0.089(3) Uani 1 1 d . .
H23B H 0.8196 0.7100 0.5940 0.134 Uiso 1 1 calc R .
H23A H 0.6964 0.7389 0.6075 0.134 Uiso 1 1 calc R .
H23C H 0.7892 0.8116 0.5988 0.134 Uiso 1 1 calc R .
C24 C 0.5543(5) 0.4572(4) 0.2157(3) 0.0465(15) Uani 1 1 d . .
C25 C 0.6426(5) 0.4567(4) 0.1725(3) 0.0448(14) Uani 1 1 d . .
C26 C 0.7515(6) 0.4695(5) 0.0695(4) 0.0654(19) Uani 1 1 d . .
H26B H 0.7755 0.5257 0.0481 0.079 Uiso 1 1 calc R .
H26A H 0.7510 0.4238 0.0264 0.079 Uiso 1 1 calc R .
C27 C 0.8279(5) 0.4440(4) 0.1510(4) 0.0544(16) Uani 1 1 d . .
H27A H 0.8666 0.3878 0.1452 0.065 Uiso 1 1 calc R .
H27B H 0.8855 0.4897 0.1694 0.065 Uiso 1 1 calc R .
C28 C 0.4429(5) 0.4756(4) 0.1714(4) 0.0532(16) Uani 1 1 d . .
C29 C 0.3451(5) 0.4706(4) 0.2170(3) 0.0515(16) Uani 1 1 d . .
C30 C 0.3198(6) 0.5375(5) 0.2666(5) 0.074(2) Uani 1 1 d D .
H1 H 0.3671 0.5860 0.2748 0.089 Uiso 0.694(4) 1 d PR .
C31 C 0.2257(8) 0.5358(6) 0.3056(4) 0.087(3) Uani 1 1 d D .
H4 H 0.2109 0.5810 0.3402 0.104 Uiso 0.306(4) 1 d PR .
C32 C 0.1543(7) 0.4635(8) 0.2910(5) 0.092(3) Uani 1 1 d . .
H32 H 0.0888 0.4626 0.3135 0.110 Uiso 1 1 d R .
C33 C 0.1776(7) 0.3941(6) 0.2447(5) 0.087(3) Uani 1 1 d D .
H2 H 0.1318 0.3447 0.2369 0.104 Uiso 0.694(4) 1 d PR .
C34 C 0.2734(6) 0.4006(5) 0.2097(4) 0.074(2) Uani 1 1 d D .
H3 H 0.2909 0.3533 0.1785 0.089 Uiso 0.306(4) 1 d PR .

loop_
_atom_site_aniso_label
_atom_site_aniso_U_11
_atom_site_aniso_U_22
_atom_site_aniso_U_33
_atom_site_aniso_U_23
_atom_site_aniso_U_13
_atom_site_aniso_U_12
Cl1 0.091(5) 0.077(4) 0.111(5) -0.005(4) 0.012(4) 0.009(4)
Cl2 0.072(4) 0.111(5) 0.078(4) -0.008(3) 0.019(3) -0.020(4)
Cl3 0.096(3) 0.104(3) 0.199(5) -0.044(3) 0.001(3) -0.019(2)
Cl4 0.085(3) 0.266(6) 0.123(3) -0.083(3) 0.005(2) 0.053(3)
O1 0.066(3) 0.074(3) 0.065(3) -0.016(2) 0.003(2) 0.009(3)
O2 0.070(3) 0.080(3) 0.045(3) -0.014(2) 0.008(2) -0.016(3)
O3 0.055(3) 0.104(4) 0.040(2) 0.015(2) -0.011(2) 0.012(3)
N1 0.032(3) 0.066(3) 0.045(3) 0.009(2) 0.001(2) -0.007(2)
N2 0.031(3) 0.060(3) 0.039(3) 0.008(2) -0.003(2) -0.003(2)
N3 0.048(3) 0.074(4) 0.038(3) 0.009(2) -0.006(2) 0.001(3)
C1 0.068(5) 0.069(4) 0.045(4) -0.007(3) -0.001(3) 0.004(4)
C2 0.066(5) 0.111(7) 0.040(4) -0.018(4) -0.005(3) 0.006(5)
C3 0.056(5) 0.121(7) 0.057(5) 0.022(5) 0.003(4) 0.019(5)
C4 0.114(7) 0.063(5) 0.079(6) 0.018(4) -0.022(5) 0.008(5)
C5 0.095(6) 0.056(5) 0.060(4) 0.008(3) -0.017(4) 0.001(4)
C6 0.024(3) 0.068(4) 0.037(3) 0.007(3) -0.004(2) 0.009(3)
C7 0.032(3) 0.055(4) 0.035(3) 0.005(2) -0.008(2) -0.003(3)
C8 0.039(4) 0.065(4) 0.030(3) 0.007(3) -0.002(2) 0.001(3)
C9 0.044(4) 0.060(4) 0.039(3) 0.000(3) 0.001(3) 0.003(3)
C10 0.042(4) 0.059(4) 0.037(3) 0.004(3) 0.001(2) 0.005(3)
C11 0.092(6) 0.078(5) 0.040(4) -0.003(3) 0.017(3) -0.022(4)
C12 0.084(6) 0.101(6) 0.054(4) 0.012(4) 0.014(4) -0.011(5)
C13 0.070(5) 0.072(5) 0.080(5) 0.018(4) 0.033(4) 0.002(4)
C14 0.058(5) 0.059(4) 0.076(5) -0.006(3) 0.018(4) -0.013(4)
C15 0.046(4) 0.052(4) 0.064(4) -0.011(3) 0.006(3) -0.003(3)
C16 0.032(3) 0.060(4) 0.038(3) 0.007(3) -0.006(2) -0.002(3)
C17 0.040(4) 0.063(4) 0.045(3) 0.010(3) 0.008(3) 0.009(3)
C18 0.076(5) 0.066(4) 0.036(3) 0.007(3) 0.015(3) 0.013(4)
C19 0.079(5) 0.074(5) 0.046(4) -0.002(3) 0.005(3) 0.013(4)
C20 0.054(4) 0.060(5) 0.068(5) -0.008(3) 0.006(3) 0.009(4)
C21 0.079(5) 0.062(5) 0.063(4) 0.003(3) 0.029(4) 0.003(4)
C22 0.081(5) 0.068(5) 0.041(4) 0.000(3) 0.009(3) -0.003(4)
C23 0.087(6) 0.091(6) 0.080(6) -0.018(4) -0.010(4) 0.025(5)
C24 0.042(4) 0.049(4) 0.042(3) 0.005(3) -0.008(3) -0.001(3)
C25 0.038(4) 0.053(4) 0.038(3) 0.008(2) -0.007(2) -0.004(3)
C26 0.064(5) 0.080(5) 0.050(4) 0.017(3) 0.004(3) 0.001(4)
C27 0.039(4) 0.071(4) 0.052(4) 0.016(3) 0.005(3) -0.005(3)
C28 0.039(4) 0.063(4) 0.052(4) 0.001(3) -0.005(3) 0.007(3)
C29 0.043(4) 0.065(4) 0.039(3) 0.003(3) -0.011(3) 0.010(3)
C30 0.060(5) 0.085(6) 0.071(5) 0.004(4) -0.005(4) 0.003(4)
C31 0.086(7) 0.124(8) 0.049(4) 0.009(4) 0.010(4) 0.038(6)
C32 0.046(5) 0.160(10) 0.069(5) 0.041(6) 0.009(4) 0.029(6)
C33 0.065(6) 0.112(7) 0.080(6) 0.018(5) 0.004(4) 0.005(5)
C34 0.050(5) 0.097(6) 0.070(5) -0.003(4) -0.004(4) -0.007(4)

loop_
_atom_type_symbol
_atom_type_description
_atom_type_scat_dispersion_real
_atom_type_scat_dispersion_imag
_atom_type_scat_source
C C 0.0033 0.0016 'International Tables Vol C Tables 4.2.6.8 and 6.1.1.4'
H H 0.0000 0.0000 'International Tables Vol C Tables 4.2.6.8 and 6.1.1.4'
N N 0.0061 0.0033 'International Tables Vol C Tables 4.2.6.8 and 6.1.1.4'
O O 0.0106 0.0060 'International Tables Vol C Tables 4.2.6.8 and 6.1.1.4'
Cl Cl 0.1484 0.1585 'International Tables Vol C Tables 4.2.6.8 and 6.1.1.4'

loop_
_geom_angle_atom_site_label_1
_geom_angle_atom_site_label_2
_geom_angle_atom_site_label_3
_geom_angle
_geom_angle_site_symmetry_1
_geom_angle_site_symmetry_3
C30 Cl1 Cl2 159.8(5) . 2
C30 Cl1 H1 14.2 . .
Cl2 Cl1 H1 173.9 2 .
C33 Cl2 Cl1 144.4(5) . 2_545
C33 Cl2 H2 5.6 . .
Cl1 Cl2 H2 150.0 2_545 .
C34 Cl3 H3 4.3 . .
C31 Cl4 H4 4.8 . .
C20 O1 C23 118.1(6) . .
C7 N1 C6 121.4(5) . .
C7 N1 H1A 119.3 . .
C6 N1 H1A 119.3 . .
C25 N2 C7 124.5(5) . .
C25 N2 C27 111.6(4) . .
C7 N2 C27 123.0(5) . .
C25 N3 C26 113.5(5) . .
C25 N3 H3A 123.3 . .
C26 N3 H3A 123.3 . .
C6 C1 C2 120.6(7) . .
C6 C1 H1B 119.7 . .
C2 C1 H1B 119.7 . .
C3 C2 C1 119.3(7) . .
C3 C2 H2A 120.3 . .
C1 C2 H2A 120.3 . .
C4 C3 C2 121.0(7) . .
C4 C3 H3B 119.5 . .
C2 C3 H3B 119.5 . .
C3 C4 C5 120.8(8) . .
C3 C4 H4A 119.6 . .
C5 C4 H4A 119.6 . .
C6 C5 C4 118.8(7) . .
C6 C5 H5 120.6 . .
C4 C5 H5 120.6 . .
C1 C6 C5 119.5(6) . .
C1 C6 N1 119.5(6) . .
C5 C6 N1 120.9(5) . .
N1 C7 N2 118.2(5) . .
N1 C7 C8 126.3(5) . .
N2 C7 C8 115.4(5) . .
C9 C8 C7 111.0(5) . .
C9 C8 C16 107.9(5) . .
C7 C8 C16 111.5(5) . .
C9 C8 H8 108.8 . .
C7 C8 H8 108.8 . .
C16 C8 H8 108.8 . .
O2 C9 C10 120.5(6) . .
O2 C9 C8 119.9(5) . .
C10 C9 C8 119.7(5) . .
C15 C10 C11 118.2(6) . .
C15 C10 C9 118.4(5) . .
C11 C10 C9 123.3(6) . .
C10 C11 C12 120.2(7) . .
C10 C11 H11 119.9 . .
C12 C11 H11 119.9 . .
C13 C12 C11 119.7(7) . .
C13 C12 H12 120.1 . .
C11 C12 H12 120.1 . .
C12 C13 C14 121.2(7) . .
C12 C13 H13 119.4 . .
C14 C13 H13 119.4 . .
C13 C14 C15 118.9(6) . .
C13 C14 H14 120.5 . .
C15 C14 H14 120.5 . .
C10 C15 C14 121.6(6) . .
C10 C15 H15 119.2 . .
C14 C15 H15 119.2 . .
C24 C16 C17 114.9(5) . .
C24 C16 C8 110.0(5) . .
C17 C16 C8 108.8(4) . .
C24 C16 H16 107.6 . .
C17 C16 H16 107.6 . .
C8 C16 H16 107.6 . .
C22 C17 C18 116.9(6) . .
C22 C17 C16 121.2(5) . .
C18 C17 C16 121.8(5) . .
C17 C18 C19 123.7(6) . .
C17 C18 H18 118.2 . .
C19 C18 H18 118.2 . .
C18 C19 C20 117.6(6) . .
C18 C19 H19 121.2 . .
C20 C19 H19 121.2 . .
O1 C20 C21 116.0(6) . .
O1 C20 C19 124.3(6) . .
C21 C20 C19 119.7(6) . .
C20 C21 C22 120.6(6) . .
C20 C21 H21 119.7 . .
C22 C21 H21 119.7 . .
C17 C22 C21 121.5(6) . .
C17 C22 H22 119.2 . .
C21 C22 H22 119.2 . .
O1 C23 H23B 109.5 . .
O1 C23 H23A 109.5 . .
H23B C23 H23A 109.5 . .
O1 C23 H23C 109.5 . .
H23B C23 H23C 109.5 . .
H23A C23 H23C 109.5 . .
C25 C24 C28 118.8(5) . .
C25 C24 C16 116.8(5) . .
C28 C24 C16 124.2(6) . .
N3 C25 N2 108.2(5) . .
N3 C25 C24 129.1(5) . .
N2 C25 C24 122.7(5) . .
N3 C26 C27 102.9(5) . .
N3 C26 H26B 111.2 . .
C27 C26 H26B 111.2 . .
N3 C26 H26A 111.2 . .
C27 C26 H26A 111.2 . .
H26B C26 H26A 109.1 . .
N2 C27 C26 103.6(5) . .
N2 C27 H27A 111.0 . .
C26 C27 H27A 111.0 . .
N2 C27 H27B 111.0 . .
C26 C27 H27B 111.0 . .
H27A C27 H27B 109.0 . .
O3 C28 C24 123.6(6) . .
O3 C28 C29 117.3(5) . .
C24 C28 C29 119.1(5) . .
C34 C29 C30 115.5(7) . .
C34 C29 C28 122.3(6) . .
C30 C29 C28 122.1(6) . .
C29 C30 C31 122.7(7) . .
C29 C30 Cl1 125.0(7) . .
C31 C30 Cl1 111.3(7) . .
C29 C30 H1 118.9 . .
C31 C30 H1 118.4 . .
Cl1 C30 H1 12.1 . .
C32 C31 C30 117.6(7) . .
C32 C31 Cl4 124.0(8) . .
C30 C31 Cl4 118.3(8) . .
C32 C31 H4 120.8 . .
C30 C31 H4 121.6 . .
Cl4 C31 H4 4.2 . .
C33 C32 C31 122.0(8) . .
C33 C32 H32 119.0 . .
C31 C32 H32 119.0 . .
C32 C33 C34 116.5(8) . .
C32 C33 Cl2 125.5(8) . .
C34 C33 Cl2 117.8(8) . .
C32 C33 H2 122.2 . .
C34 C33 H2 121.3 . .
Cl2 C33 H2 5.1 . .
C29 C34 C33 125.6(7) . .
C29 C34 Cl3 120.2(6) . .
C33 C34 Cl3 114.3(7) . .
C29 C34 H3 116.9 . .
C33 C34 H3 117.5 . .
Cl3 C34 H3 3.6 . .

loop_
_geom_bond_atom_site_label_1
_geom_bond_atom_site_label_2
_geom_bond_distance
_geom_bond_site_symmetry_2
Cl1 C30 1.678(8) .
Cl1 Cl2 2.423(10) 2
Cl1 H1 0.7934 .
Cl2 C33 1.769(8) .
Cl2 Cl1 2.423(10) 2_545
Cl2 H2 0.8466 .
Cl3 C34 1.704(7) .
Cl3 H3 0.7778 .
Cl4 C31 1.729(7) .
Cl4 H4 0.8047 .
O1 C20 1.356(8) .
O1 C23 1.417(8) .
O2 C9 1.208(6) .
O3 C28 1.252(7) .
N1 C7 1.263(7) .
N1 C6 1.425(7) .
N1 H1A 0.8600 .
N2 C25 1.367(7) .
N2 C7 1.379(6) .
N2 C27 1.448(7) .
N3 C25 1.330(7) .
N3 C26 1.443(8) .
N3 H3A 0.8800 .
C1 C6 1.367(8) .
C1 C2 1.404(9) .
C1 H1B 0.9500 .
C2 C3 1.343(11) .
C2 H2A 0.9500 .
C3 C4 1.342(11) .
C3 H3B 0.9500 .
C4 C5 1.412(9) .
C4 H4A 0.9500 .
C5 C6 1.369(9) .
C5 H5 0.9500 .
C7 C8 1.530(8) .
C8 C9 1.528(8) .
C8 C16 1.569(8) .
C8 H8 1.0000 .
C9 C10 1.493(8) .
C10 C15 1.379(8) .
C10 C11 1.391(8) .
C11 C12 1.393(9) .
C11 H11 0.9500 .
C12 C13 1.361(10) .
C12 H12 0.9500 .
C13 C14 1.370(9) .
C13 H13 0.9500 .
C14 C15 1.381(9) .
C14 H14 0.9500 .
C15 H15 0.9500 .
C16 C24 1.513(7) .
C16 C17 1.535(8) .
C16 H16 1.0000 .
C17 C22 1.376(9) .
C17 C18 1.382(8) .
C18 C19 1.391(9) .
C18 H18 0.9500 .
C19 C20 1.401(10) .
C19 H19 0.9500 .
C20 C21 1.374(9) .
C21 C22 1.388(9) .
C21 H21 0.9500 .
C22 H22 0.9500 .
C23 H23B 0.9800 .
C23 H23A 0.9800 .
C23 H23C 0.9800 .
C24 C25 1.380(8) .
C24 C28 1.429(8) .
C26 C27 1.519(8) .
C26 H26B 0.9900 .
C26 H26A 0.9900 .
C27 H27A 0.9900 .
C27 H27B 0.9900 .
C28 C29 1.506(9) .
C29 C34 1.367(9) .
C29 C30 1.371(9) .
C30 C31 1.398(11) .
C30 H1 0.9299 .
C31 C32 1.393(12) .
C31 H4 0.9302 .
C32 C33 1.359(12) .
C32 H32 0.9300 .
C33 C34 1.382(11) .
C33 H2 0.9300 .
C34 H3 0.9299 .

loop_
_geom_hbond_atom_site_label_D
_geom_hbond_atom_site_label_H
_geom_hbond_atom_site_label_A
_geom_hbond_distance_DH
_geom_hbond_distance_HA
_geom_hbond_distance_DA
_geom_hbond_angle_DHA
_geom_hbond_site_symmetry_A
N1 H1A Cl2 0.86 2.81 3.412(9) 128.6 1_655
N3 H3A O3 0.88 2.12 2.683(7) 120.7 .
N3 H3A O3 0.88 2.50 3.049(6) 121.0 3_665

loop_
_geom_torsion_atom_site_label_1
_geom_torsion_atom_site_label_2
_geom_torsion_atom_site_label_3
_geom_torsion_atom_site_label_4
_geom_torsion
_geom_torsion_site_symmetry_1
C6 C1 C2 C3 -0.3(11) .
C1 C2 C3 C4 -0.2(13) .
C2 C3 C4 C5 1.6(14) .
C3 C4 C5 C6 -2.5(14) .
C2 C1 C6 C5 -0.6(10) .
C2 C1 C6 N1 -177.0(6) .
C4 C5 C6 C1 1.9(11) .
C4 C5 C6 N1 178.3(7) .
C7 N1 C6 C1 -108.8(7) .
C7 N1 C6 C5 74.9(8) .
C6 N1 C7 N2 -176.5(5) .
C6 N1 C7 C8 0.3(9) .
C25 N2 C7 N1 179.3(5) .
C27 N2 C7 N1 11.0(9) .
C25 N2 C7 C8 2.1(8) .
C27 N2 C7 C8 -166.2(5) .
N1 C7 C8 C9 -89.9(7) .
N2 C7 C8 C9 87.0(6) .
N1 C7 C8 C16 149.7(6) .
N2 C7 C8 C16 -33.4(7) .
C7 C8 C9 O2 -29.0(7) .
C16 C8 C9 O2 93.4(7) .
C7 C8 C9 C10 150.1(5) .
C16 C8 C9 C10 -87.5(6) .
O2 C9 C10 C15 -17.5(9) .
C8 C9 C10 C15 163.4(5) .
O2 C9 C10 C11 161.7(6) .
C8 C9 C10 C11 -17.4(9) .
C15 C10 C11 C12 1.8(11) .
C9 C10 C11 C12 -177.3(7) .
C10 C11 C12 C13 -0.2(12) .
C11 C12 C13 C14 -0.7(12) .
C12 C13 C14 C15 -0.1(11) .
C11 C10 C15 C14 -2.6(10) .
C9 C10 C15 C14 176.6(6) .
C13 C14 C15 C10 1.8(10) .
C9 C8 C16 C24 -72.4(6) .
C7 C8 C16 C24 49.7(6) .
C9 C8 C16 C17 160.8(5) .
C7 C8 C16 C17 -77.1(6) .
C24 C16 C17 C22 -13.9(8) .
C8 C16 C17 C22 109.9(6) .
C24 C16 C17 C18 169.0(6) .
C8 C16 C17 C18 -67.1(7) .
C22 C17 C18 C19 1.5(10) .
C16 C17 C18 C19 178.7(6) .
C17 C18 C19 C20 -2.4(11) .
C23 O1 C20 C21 -164.5(6) .
C23 O1 C20 C19 16.0(10) .
C18 C19 C20 O1 -179.0(6) .
C18 C19 C20 C21 1.5(10) .
O1 C20 C21 C22 -179.4(6) .
C19 C20 C21 C22 0.2(11) .
C18 C17 C22 C21 0.3(10) .
C16 C17 C22 C21 -176.9(6) .
C20 C21 C22 C17 -1.2(11) .
C17 C16 C24 C25 85.7(7) .
C8 C16 C24 C25 -37.5(7) .
C17 C16 C24 C28 -89.9(7) .
C8 C16 C24 C28 146.9(6) .
C26 N3 C25 N2 1.7(7) .
C26 N3 C25 C24 179.7(6) .
C7 N2 C25 N3 -168.9(5) .
C27 N2 C25 N3 0.5(7) .
C7 N2 C25 C24 12.9(9) .
C27 N2 C25 C24 -177.6(6) .
C28 C24 C25 N3 5.2(10) .
C16 C24 C25 N3 -170.6(6) .
C28 C24 C25 N2 -177.1(5) .
C16 C24 C25 N2 7.1(9) .
C25 N3 C26 C27 -3.0(8) .
C25 N2 C27 C26 -2.3(7) .
C7 N2 C27 C26 167.3(5) .
N3 C26 C27 N2 3.0(7) .
C25 C24 C28 O3 -1.6(10) .
C16 C24 C28 O3 173.9(6) .
C25 C24 C28 C29 176.2(6) .
C16 C24 C28 C29 -8.3(9) .
O3 C28 C29 C34 76.3(8) .
C24 C28 C29 C34 -101.5(7) .
O3 C28 C29 C30 -101.4(7) .
C24 C28 C29 C30 80.7(8) .
C34 C29 C30 C31 -1.5(10) .
C28 C29 C30 C31 176.4(6) .
C34 C29 C30 Cl1 -169.3(6) .
C28 C29 C30 Cl1 8.6(10) .
Cl2 Cl1 C30 C29 121.7(15) 2
Cl2 Cl1 C30 C31 -47.3(18) 2
C29 C30 C31 C32 -1.6(11) .
Cl1 C30 C31 C32 167.7(6) .
C29 C30 C31 Cl4 175.3(5) .
Cl1 C30 C31 Cl4 -15.4(9) .
C30 C31 C32 C33 3.9(12) .
Cl4 C31 C32 C33 -172.8(6) .
C31 C32 C33 C34 -2.8(12) .
C31 C32 C33 Cl2 172.4(7) .
Cl1 Cl2 C33 C32 -138.4(8) 2_545
Cl1 Cl2 C33 C34 36.7(12) 2_545
C30 C29 C34 C33 2.8(10) .
C28 C29 C34 C33 -175.1(7) .
C30 C29 C34 Cl3 -175.3(5) .
C28 C29 C34 Cl3 6.8(9) .
C32 C33 C34 C29 -0.7(12) .
Cl2 C33 C34 C29 -176.3(6) .
C32 C33 C34 Cl3 177.5(6) .
Cl2 C33 C34 Cl3 1.9(9) .
